data_8105336
loop_
_publ_author_name
'Li, Zhuang-yu'
'Liu, Xiao-jing'
'Liu, E.'
'Jian, Fang-fang'
'Liang, Tongling'

_publ_section_title
;
 Crystal structure of
 1,1&#x2032;-bis(diphenylphosphino)ferrocene-(1,1&#x2032;-bis(diphenylphosphino)ferrocene-\k2
 P,P&#x2032;)-(O-isobutyl sulfurodithioito-\k2 S,S&#x2032;)copper(I),
 C39H37CuFeOP2S2
;
_journal_issue 4
_journal_name_full 'Zeitschrift f\"ur Kristallographie - New Crystal Structures'
_journal_page_first 935
_journal_page_last 937
_journal_paper_doi 10.1515/ncrs-2020-0108
_journal_volume 235
_journal_year 2020
_chemical_formula_moiety 'C39 H37 Cu Fe O P2 S2'
_chemical_formula_sum 'C39 H37 Cu Fe O P2 S2'
_chemical_formula_weight 767.20
_space_group_crystal_system triclinic
_space_group_IT_number 2
_space_group_name_Hall '-P 1'
_space_group_name_H-M_alt 'P -1'
_symmetry_Int_Tables_number 2
_atom_sites_solution_primary direct
_cell_angle_alpha 99.732(2)
_cell_angle_beta 96.342(2)
_cell_angle_gamma 93.446(2)
_cell_formula_units_Z 2
_cell_length_a 9.6132(10)
_cell_length_b 11.5667(12)
_cell_length_c 16.8739(18)
_cell_measurement_reflns_used 3634
_cell_measurement_temperature 293
_cell_measurement_theta_max 26.110
_cell_measurement_theta_min 2.334
_cell_volume 1832.0(3)
_computing_cell_refinement 'SAINT v7.23A (Bruker, 2003)'
_computing_data_reduction 'SAINT v7.23A (Bruker, 2003)'
_computing_molecular_graphics 'Olex2 (Dolomanov et al., 2009)'
_computing_publication_material 'Olex2 (Dolomanov et al., 2009)'
_computing_structure_refinement 'olex2.refine (Bourhis et al., 2015)'
_computing_structure_solution 'SIR2004 (Burla et al., 2007)'
_diffrn_ambient_temperature 293
_diffrn_measured_fraction_theta_full 0.9890
_diffrn_measured_fraction_theta_max 0.9890
_diffrn_measurement_device_type 'Enraf-Nonius CAD-4 diffractometer'
_diffrn_measurement_method '\w scans'
_diffrn_radiation_monochromator graphite
_diffrn_radiation_type 'Mo K\a'
_diffrn_radiation_wavelength 0.71073
_diffrn_reflns_av_R_equivalents 0.0174
_diffrn_reflns_av_unetI/netI 0.0406
_diffrn_reflns_limit_h_max 12
_diffrn_reflns_limit_h_min -12
_diffrn_reflns_limit_k_max 15
_diffrn_reflns_limit_k_min -11
_diffrn_reflns_limit_l_max 19
_diffrn_reflns_limit_l_min -21
_diffrn_reflns_number 12016
_diffrn_reflns_theta_full 25.4986
_diffrn_reflns_theta_max 25.50
_diffrn_reflns_theta_min 1.79
_exptl_absorpt_coefficient_mu 1.207
_exptl_absorpt_correction_T_max 0.96
_exptl_absorpt_correction_T_min 0.93
_exptl_absorpt_correction_type analytical
_exptl_absorpt_process_details SADABS
_exptl_crystal_colour 'clear brownish yellow'
_exptl_crystal_colour_lustre clear
_exptl_crystal_colour_modifier brownish
_exptl_crystal_colour_primary yellow
_exptl_crystal_density_diffrn 1.3907
_exptl_crystal_description block
_exptl_crystal_F_000 794.5064
_exptl_crystal_size_max 0.25
_exptl_crystal_size_mid 0.2
_exptl_crystal_size_min 0.11
_refine_diff_density_max 0.6773
_refine_diff_density_min -0.4924
_refine_diff_density_rms 0.0832
_refine_ls_d_res_high 0.8255
_refine_ls_d_res_low 11.3633
_refine_ls_goodness_of_fit_ref 1.0521
_refine_ls_hydrogen_treatment constr
_refine_ls_matrix_type full
_refine_ls_number_constraints 79
_refine_ls_number_parameters 442
_refine_ls_number_reflns 6745
_refine_ls_number_restraints 352
_refine_ls_restrained_S_all 1.0239
_refine_ls_R_factor_all 0.0617
_refine_ls_R_factor_gt 0.0455
_refine_ls_shift/su_max 0.0004
_refine_ls_shift/su_mean 0.0001
_refine_ls_structure_factor_coef Fsqd
_refine_ls_weighting_details 'w=1/[\s^2^(Fo^2^)+(0.0516P)^2^+1.9148P] where P=(Fo^2^+2Fc^2^)/3'
_refine_ls_weighting_scheme calc
_refine_ls_wR_factor_gt 0.1086
_refine_ls_wR_factor_ref 0.1212
_reflns_Friedel_coverage 0.0
_reflns_limit_h_max 11
_reflns_limit_h_min -11
_reflns_limit_k_max 13
_reflns_limit_k_min -14
_reflns_limit_l_max 20
_reflns_limit_l_min 0
_reflns_number_gt 5281
_reflns_number_total 6745
_reflns_threshold_expression I>=2u(I)
_cod_data_source_file suppl_ncrs-2020-0108_suppl.cif
_cod_data_source_block QJ07134
_cod_database_code 8105336
_olex2_refinement_description
;
1. Fixed Uiso
 At 1.2 times of:
  All C(H) groups, All C(H,H) groups
 At 1.5 times of:
  All C(H,H,H) groups
2. Restrained distances
 C37A-C36A = C37B-C36B = C39-C37A = C39-C37B = C38A-C37A = C38B-C37B
 1.54 with sigma of 0.01
 O1-C36B = O1-C36A
 1.47 with sigma of 0.01
 C36B-C38B
 2.5 with sigma of 0.02
3. Rigid bond restraints
 S2, C35
 with sigma for 1-2 distances of 0.01 and sigma for 1-3 distances of 0.005
4. Uiso/Uaniso restraints and constraints
C36A \\sim C37A \\sim C38A \\sim C36B \\sim C37B \\sim C38B \\sim C39 \\sim O1:
within 1.7A with sigma of 0.02 and sigma for terminal atoms of 0.04
C1 \\sim C2 \\sim C3 \\sim C4 \\sim C5 \\sim C6 \\sim C7 \\sim C8 \\sim C9
\\sim C10 \\sim C11 \\sim C12 \\sim C13 \\sim C14 \\sim C15 \\sim C16 \\sim C17
\\sim C18 \\sim C19 \\sim C20 \\sim C21 \\sim C22 \\sim C23 \\sim C24 \\sim C25
\\sim C26 \\sim C27 \\sim C28 \\sim C29 \\sim C30 \\sim C31 \\sim C32 \\sim C33
\\sim C34 \\sim C35 \\sim C36A \\sim C37A \\sim C38A \\sim C36B \\sim C37B
\\sim C38B \\sim C39: within 2A with sigma of 0.005 and sigma for terminal
atoms of 0.01
C35 \\sim S1 \\sim S2 \\sim O1: within 2A with sigma of 0.01 and sigma for
terminal atoms of 0.02
Uanis(C36A) \\sim Ueq, Uanis(C37A) \\sim Ueq, Uanis(C38A) \\sim Ueq,
Uanis(C36B) \\sim Ueq, Uanis(C37B) \\sim Ueq, Uanis(C38B) \\sim Ueq: with sigma
of 0.01 and sigma for terminal atoms of 0.02
5. Others
 Sof(C37A)=Sof(H37A)=Sof(C36B)=Sof(H36c)=Sof(H36d)=Sof(C38B)=Sof(H38d)=
 Sof(H38e)=Sof(H38f)=1-FVAR(1)
 Sof(C36A)=Sof(H36a)=Sof(H36b)=Sof(C38A)=Sof(H38a)=Sof(H38b)=Sof(H38c)=
 Sof(C37B)=Sof(H37B)=FVAR(1)
6.a Riding coordinates:
 C39(H39a,H39b,H39c)
6.b Ternary CH refined with riding coordinates:
 C26(H26), C27(H27), C28(H28), C29(H29), C30(H30), C31(H31), C32(H32),
 C33(H33), C37A(H37A), C37B(H37B)
6.c Secondary CH2 refined with riding coordinates:
 C36A(H36a,H36b), C36B(H36c,H36d)
6.d Me refined with riding coordinates:
 C38A(H38a,H38b,H38c), C38B(H38d,H38e,H38f)
6.e Aromatic/amide H refined with riding coordinates:
 C1(H1), C2(H2), C3(H3), C4(H4), C5(H5), C7(H7), C8(H8), C9(H9), C10(H10),
 C11(H11), C13(H13), C14(H14), C15(H15), C16(H16), C17(H17), C19(H19), C20(H20),
  C21(H21), C22(H22), C23(H23)
;
_olex2_submission_special_instructions 'No special instructions were received'

loop_
_space_group_symop_id
_space_group_symop_operation_xyz
1 x,y,z
2 -x,-y,-z

loop_
_atom_site_label
_atom_site_type_symbol
_atom_site_fract_x
_atom_site_fract_y
_atom_site_fract_z
_atom_site_U_iso_or_equiv
_atom_site_adp_type
_atom_site_occupancy
_atom_site_refinement_flags_posn
_atom_site_refinement_flags_adp
_atom_site_disorder_group
Cu1 Cu 0.24820(4) 0.55680(4) 0.26054(3) 0.04362(13) Uani 1.000000 . . .
Fe1 Fe 0.59701(5) 0.72905(4) 0.39448(3) 0.04062(14) Uani 1.000000 . . .
S1 S 0.12243(12) 0.49275(12) 0.12634(7) 0.0725(3) Uani 1.000000 . U .
S2 S 0.08020(15) 0.40423(12) 0.27398(8) 0.0816(4) Uani 1.000000 . U .
P1 P 0.46810(9) 0.49958(7) 0.25089(5) 0.0380(2) Uani 1.000000 . . .
P2 P 0.24546(9) 0.73535(8) 0.33573(6) 0.0413(2) Uani 1.000000 . . .
O1 O -0.0404(5) 0.3007(4) 0.1367(2) 0.1123(13) Uani 1.000000 D U .
C1 C 0.5718(6) 0.2881(4) 0.2865(3) 0.0835(12) Uani 1.000000 . U .
H1 H 0.6251(6) 0.3337(4) 0.3316(3) 0.1002(14) Uiso 1.000000 R . .
C2 C 0.5775(7) 0.1662(4) 0.2728(4) 0.1003(14) Uani 1.000000 . U .
H2 H 0.6348(7) 0.1313(4) 0.3086(4) 0.1204(17) Uiso 1.000000 R . .
C3 C 0.5012(7) 0.0994(4) 0.2087(4) 0.0977(14) Uani 1.000000 . U .
H3 H 0.5064(7) 0.0183(4) 0.1992(4) 0.1172(16) Uiso 1.000000 R . .
C4 C 0.4156(6) 0.1504(4) 0.1570(3) 0.0925(13) Uani 1.000000 . U .
H4 H 0.3619(6) 0.1038(4) 0.1125(3) 0.1110(16) Uiso 1.000000 R . .
C5 C 0.4082(5) 0.2712(4) 0.1702(3) 0.0745(11) Uani 1.000000 . U .
H5 H 0.3482(5) 0.3049(4) 0.1351(3) 0.0894(13) Uiso 1.000000 R . .
C6 C 0.4888(4) 0.3416(3) 0.2347(2) 0.0548(9) Uani 1.000000 . U .
C7 C 0.4847(4) 0.6247(4) 0.1260(3) 0.0654(10) Uani 1.000000 . U .
H7 H 0.3969(4) 0.6474(4) 0.1376(3) 0.0785(12) Uiso 1.000000 R . .
C8 C 0.5460(5) 0.6674(5) 0.0654(3) 0.0842(12) Uani 1.000000 . U .
H8 H 0.4994(5) 0.7182(5) 0.0364(3) 0.1010(14) Uiso 1.000000 R . .
C9 C 0.6748(5) 0.6351(6) 0.0482(3) 0.0891(13) Uani 1.000000 . U .
H9 H 0.7169(5) 0.6653(6) 0.0081(3) 0.1069(15) Uiso 1.000000 R . .
C10 C 0.7422(5) 0.5589(5) 0.0893(3) 0.0815(12) Uani 1.000000 . U .
H10 H 0.8296(5) 0.5365(5) 0.0768(3) 0.0978(14) Uiso 1.000000 R . .
C11 C 0.6813(4) 0.5150(4) 0.1493(3) 0.0654(10) Uani 1.000000 . U .
H11 H 0.7274(4) 0.4622(4) 0.1766(3) 0.0785(12) Uiso 1.000000 R . .
C12 C 0.5512(4) 0.5490(4) 0.1695(2) 0.0496(8) Uani 1.000000 . U .
C13 C 0.0146(5) 0.8072(5) 0.2510(3) 0.0788(12) Uani 1.000000 . U .
H13 H -0.0180(5) 0.7284(5) 0.2439(3) 0.0946(14) Uiso 1.000000 R . .
C14 C -0.0698(6) 0.8875(6) 0.2208(3) 0.0995(14) Uani 1.000000 . U .
H14 H -0.1594(6) 0.8632(6) 0.1942(3) 0.1194(17) Uiso 1.000000 R . .
C15 C -0.0189(7) 1.0026(6) 0.2308(3) 0.0996(14) Uani 1.000000 . U .
H15 H -0.0763(7) 1.0562(6) 0.2115(3) 0.1195(17) Uiso 1.000000 R . .
C16 C 0.1127(7) 1.0419(5) 0.2680(3) 0.0916(13) Uani 1.000000 . U .
H16 H 0.1459(7) 1.1202(5) 0.2724(3) 0.1099(16) Uiso 1.000000 R . .
C17 C 0.1963(6) 0.9615(4) 0.2993(3) 0.0722(11) Uani 1.000000 . U .
H17 H 0.2859(6) 0.9868(4) 0.3256(3) 0.0866(13) Uiso 1.000000 R . .
C18 C 0.1474(4) 0.8446(4) 0.2917(2) 0.0590(9) Uani 1.000000 . U .
C19 C 0.1709(4) 0.6415(3) 0.4686(2) 0.0455(8) Uani 1.000000 . U .
H19 H 0.1988(4) 0.5712(3) 0.4418(2) 0.0546(9) Uiso 1.000000 R . .
C20 C 0.1266(4) 0.6466(4) 0.5442(2) 0.0534(9) Uani 1.000000 . U .
H20 H 0.1260(4) 0.5799(4) 0.5683(2) 0.0641(10) Uiso 1.000000 R . .
C21 C 0.0836(4) 0.7490(3) 0.5840(2) 0.0539(9) Uani 1.000000 . U .
H21 H 0.0544(4) 0.7518(3) 0.6350(2) 0.0647(10) Uiso 1.000000 R . .
C22 C 0.0834(4) 0.8479(3) 0.5486(2) 0.0510(8) Uani 1.000000 . U .
H22 H 0.0529(4) 0.9171(3) 0.5752(2) 0.0613(10) Uiso 1.000000 R . .
C23 C 0.1286(4) 0.8438(3) 0.4735(2) 0.0451(8) Uani 1.000000 . U .
H23 H 0.1288(4) 0.9109(3) 0.4499(2) 0.0541(9) Uiso 1.000000 R . .
C24 C 0.1740(3) 0.7406(3) 0.4323(2) 0.0393(7) Uani 1.000000 . U .
C25 C 0.4186(4) 0.8106(3) 0.3689(2) 0.0473(8) Uani 1.000000 . U .
C26 C 0.4822(4) 0.8543(3) 0.4490(3) 0.0583(9) Uani 1.000000 . U .
H26 H 0.4384(4) 0.8516(3) 0.4985(3) 0.0700(11) Uiso 1.000000 R . .
C27 C 0.6201(5) 0.9028(3) 0.4454(3) 0.0692(10) Uani 1.000000 . U .
H27 H 0.6880(5) 0.9393(3) 0.4918(3) 0.0831(12) Uiso 1.000000 R . .
C28 C 0.6423(5) 0.8892(3) 0.3634(3) 0.0681(10) Uani 1.000000 . U .
H28 H 0.7289(5) 0.9139(3) 0.3429(3) 0.0817(12) Uiso 1.000000 R . .
C29 C 0.5206(4) 0.8314(3) 0.3158(3) 0.0567(9) Uani 1.000000 . U .
H29 H 0.5074(4) 0.8099(3) 0.2566(3) 0.0680(11) Uiso 1.000000 R . .
C30 C 0.5497(4) 0.5678(3) 0.4200(2) 0.0452(8) Uani 1.000000 . U .
H30 H 0.4592(4) 0.5394(3) 0.4342(2) 0.0543(9) Uiso 1.000000 R . .
C31 C 0.6644(4) 0.6252(3) 0.4754(2) 0.0562(9) Uani 1.000000 . U .
H31 H 0.6665(4) 0.6444(3) 0.5344(2) 0.0675(11) Uiso 1.000000 R . .
C32 C 0.7739(4) 0.6521(3) 0.4310(3) 0.0554(9) Uani 1.000000 . U .
H32 H 0.8651(4) 0.6937(3) 0.4538(3) 0.0665(11) Uiso 1.000000 R . .
C33 C 0.7294(4) 0.6104(3) 0.3479(2) 0.0455(8) Uani 1.000000 . U .
H33 H 0.7845(4) 0.6178(3) 0.3032(2) 0.0546(9) Uiso 1.000000 R . .
C34 C 0.5890(3) 0.5569(3) 0.3400(2) 0.0374(7) Uani 1.000000 . U .
C35 C 0.0476(5) 0.3946(4) 0.1744(3) 0.0748(12) Uani 1.000000 . U .
C36A C -0.0522(11) 0.2663(10) 0.0488(4) 0.115(2) Uani 0.703(7) D U 1
H36a H -0.0244(11) 0.3329(10) 0.0245(4) 0.138(3) Uiso 0.703(7) R . 1
H36b H 0.0086(11) 0.2041(10) 0.0343(4) 0.138(3) Uiso 0.703(7) R . 1
C37A C -0.2070(15) 0.2226(13) 0.0181(6) 0.123(2) Uani 0.297(7) D U 1
H37A H -0.2722(15) 0.2846(13) 0.0236(6) 0.148(3) Uiso 0.297(7) R . 1
C38A C -0.2475(12) 0.1169(9) 0.0568(6) 0.131(3) Uani 0.703(7) D U 1
H38a H -0.2577(12) 0.1434(9) 0.1128(6) 0.197(4) Uiso 0.703(7) R . 1
H38b H -0.3348(12) 0.0782(9) 0.0290(6) 0.197(4) Uiso 0.703(7) R . 1
H38c H -0.1755(12) 0.0629(9) 0.0529(6) 0.197(4) Uiso 0.703(7) R . 1
C36B C -0.107(3) 0.3120(12) 0.0565(9) 0.130(3) Uani 0.297(7) D U 2
H36c H -0.185(3) 0.3607(12) 0.0597(9) 0.156(4) Uiso 0.297(7) R . 2
H36d H -0.040(3) 0.3435(12) 0.0248(9) 0.156(4) Uiso 0.297(7) R . 2
C37B C -0.1549(12) 0.1825(10) 0.0221(5) 0.130(2) Uani 0.703(7) D U 2
H37B H -0.2283(12) 0.1504(10) 0.0502(5) 0.156(3) Uiso 0.703(7) R . 2
C38B C -0.025(2) 0.1117(18) 0.0208(16) 0.136(3) Uani 0.297(7) D U 2
H38d H 0.016(2) 0.1115(18) 0.0754(16) 0.205(5) Uiso 0.297(7) R . 2
H38e H -0.052(2) 0.0323(18) -0.0061(16) 0.205(5) Uiso 0.297(7) R . 2
H38f H 0.042(2) 0.1470(18) -0.0076(16) 0.205(5) Uiso 0.297(7) R . 2
C39 C -0.1948(8) 0.1672(6) -0.0699(4) 0.1304(19) Uani 1.000000 D U .
H39a H -0.1308(8) 0.2170(6) -0.0915(4) 0.196(3) Uiso 1.000000 R . .
H39b H -0.2893(8) 0.1856(6) -0.0843(4) 0.196(3) Uiso 1.000000 R . .
H39c H -0.1850(8) 0.0864(6) -0.0919(4) 0.196(3) Uiso 1.000000 R . .

loop_
_atom_site_aniso_label
_atom_site_aniso_U_11
_atom_site_aniso_U_22
_atom_site_aniso_U_33
_atom_site_aniso_U_12
_atom_site_aniso_U_13
_atom_site_aniso_U_23
Cu1 0.0365(2) 0.0477(3) 0.0456(3) 0.00100(18) 0.00500(18) 0.00607(19)
Fe1 0.0358(3) 0.0315(3) 0.0524(3) -0.00096(19) 0.0075(2) 0.0012(2)
S1 0.0557(6) 0.1058(9) 0.0527(6) -0.0059(6) -0.0057(5) 0.0168(6)
S2 0.0897(9) 0.0813(8) 0.0695(8) -0.0354(7) 0.0214(7) 0.0085(6)
P1 0.0367(5) 0.0375(5) 0.0383(5) 0.0050(4) 0.0013(4) 0.0042(4)
P2 0.0364(5) 0.0418(5) 0.0493(5) 0.0075(4) 0.0121(4) 0.0122(4)
O1 0.112(3) 0.121(3) 0.086(3) -0.044(2) 0.007(2) -0.010(2)
C1 0.101(3) 0.049(2) 0.089(3) 0.0132(16) -0.0272(17) 0.0012(15)
C2 0.125(3) 0.055(2) 0.112(3) 0.0182(18) -0.0236(19) 0.0081(17)
C3 0.124(3) 0.046(2) 0.111(3) 0.0086(17) -0.015(2) -0.0026(17)
C4 0.113(3) 0.053(2) 0.096(3) -0.0002(17) -0.0182(19) -0.0110(16)
C5 0.090(3) 0.048(2) 0.074(2) 0.0053(15) -0.0172(17) -0.0042(15)
C6 0.063(2) 0.0361(17) 0.057(2) 0.0065(13) -0.0131(15) -0.0016(13)
C7 0.050(2) 0.096(3) 0.059(2) 0.0092(15) 0.0095(14) 0.0330(16)
C8 0.068(2) 0.125(3) 0.072(2) 0.0100(18) 0.0127(16) 0.0493(18)
C9 0.069(2) 0.140(3) 0.069(2) 0.0081(18) 0.0216(16) 0.0433(19)
C10 0.057(2) 0.130(3) 0.065(2) 0.0162(17) 0.0226(15) 0.0255(18)
C11 0.052(2) 0.095(3) 0.054(2) 0.0211(16) 0.0142(14) 0.0147(15)
C12 0.0409(17) 0.069(2) 0.0403(17) 0.0091(14) 0.0050(12) 0.0126(14)
C13 0.067(2) 0.112(3) 0.072(2) 0.0388(19) 0.0191(16) 0.0400(19)
C14 0.088(3) 0.141(3) 0.087(3) 0.052(2) 0.0218(18) 0.048(2)
C15 0.111(3) 0.125(3) 0.086(3) 0.067(2) 0.0333(19) 0.050(2)
C16 0.117(3) 0.095(3) 0.084(3) 0.054(2) 0.0429(19) 0.0411(19)
C17 0.090(3) 0.073(2) 0.071(2) 0.0418(18) 0.0359(17) 0.0332(17)
C18 0.061(2) 0.076(2) 0.055(2) 0.0335(16) 0.0254(15) 0.0300(16)
C19 0.0429(17) 0.0454(17) 0.0513(18) 0.0084(12) 0.0092(12) 0.0137(13)
C20 0.0538(19) 0.059(2) 0.0516(19) 0.0069(14) 0.0079(13) 0.0196(14)
C21 0.0542(19) 0.062(2) 0.0457(18) 0.0022(14) 0.0099(13) 0.0089(13)
C22 0.0515(19) 0.0482(18) 0.0516(19) 0.0028(13) 0.0106(13) 0.0010(13)
C23 0.0434(17) 0.0419(17) 0.0497(18) 0.0022(12) 0.0074(12) 0.0067(12)
C24 0.0310(15) 0.0437(16) 0.0442(17) 0.0034(11) 0.0059(11) 0.0098(12)
C25 0.0408(17) 0.0302(15) 0.073(2) 0.0044(11) 0.0173(14) 0.0070(13)
C26 0.0484(19) 0.0352(17) 0.086(2) 0.0003(12) 0.0164(15) -0.0096(14)
C27 0.056(2) 0.0342(17) 0.110(3) -0.0020(13) 0.0143(16) -0.0089(15)
C28 0.056(2) 0.0386(18) 0.114(3) 0.0011(13) 0.0249(17) 0.0177(16)
C29 0.0514(19) 0.0378(17) 0.088(2) 0.0076(12) 0.0246(15) 0.0203(14)
C30 0.0504(18) 0.0394(16) 0.0448(17) 0.0009(12) -0.0001(12) 0.0093(12)
C31 0.063(2) 0.0523(19) 0.0490(19) 0.0010(14) -0.0074(13) 0.0065(13)
C32 0.0448(18) 0.0500(19) 0.065(2) 0.0021(13) -0.0095(13) 0.0043(14)
C33 0.0369(16) 0.0400(16) 0.0574(19) 0.0053(12) 0.0004(12) 0.0047(12)
C34 0.0355(15) 0.0297(14) 0.0455(17) 0.0047(11) -0.0002(12) 0.0050(11)
C35 0.056(2) 0.083(3) 0.075(3) -0.0198(18) 0.0076(18) -0.0081(18)
C36A 0.120(5) 0.123(5) 0.092(4) -0.017(2) 0.005(2) 0.005(2)
C37A 0.129(4) 0.129(4) 0.101(4) -0.016(2) 0.006(2) 0.009(2)
C38A 0.133(5) 0.145(5) 0.108(4) -0.020(3) 0.005(3) 0.017(3)
C36B 0.141(5) 0.127(5) 0.112(5) -0.010(3) 0.011(3) 0.007(3)
C37B 0.144(4) 0.127(4) 0.110(4) -0.014(2) 0.012(2) 0.005(2)
C38B 0.149(6) 0.133(6) 0.120(5) -0.006(3) 0.013(3) 0.010(3)
C39 0.143(4) 0.131(4) 0.108(3) -0.015(2) 0.011(2) 0.005(2)

loop_
_atom_type_symbol
_atom_type_scat_dispersion_real
_atom_type_scat_dispersion_imag
_atom_type_scat_Cromer_Mann_a1
_atom_type_scat_Cromer_Mann_a2
_atom_type_scat_Cromer_Mann_a3
_atom_type_scat_Cromer_Mann_a4
_atom_type_scat_Cromer_Mann_b1
_atom_type_scat_Cromer_Mann_b2
_atom_type_scat_Cromer_Mann_b3
_atom_type_scat_Cromer_Mann_b4
_atom_type_scat_Cromer_Mann_c
_atom_type_scat_source
_atom_type_scat_dispersion_source
C 0.00347 0.00161 2.31000 1.02000 1.58860 0.86500 20.84390 10.20750 0.56870 51.65120 0.215599998832 'International Tables Volume C Table 6.1.1.4 (pp. 500-502)' 'Henke, Gullikson and Davis, At. Data and Nucl. Data Tables, 1993, 54, 2'
H 0.00000 0.00000 0.49300 0.32291 0.14019 0.04081 10.51090 26.12570 3.14236 57.79970 0.0030380000826 'International Tables Volume C Table 6.1.1.4 (pp. 500-502)' 'Henke, Gullikson and Davis, At. Data and Nucl. Data Tables, 1993, 54, 2'
O 0.01158 0.00611 3.04850 2.28680 1.54630 0.86700 13.27710 5.70110 0.32390 32.90890 0.250800013542 'International Tables Volume C Table 6.1.1.4 (pp. 500-502)' 'Henke, Gullikson and Davis, At. Data and Nucl. Data Tables, 1993, 54, 2'
P 0.10434 0.09671 6.43450 4.17910 1.78000 1.49080 1.90670 27.15700 0.52600 68.16450 1.11489999294 'International Tables Volume C Table 6.1.1.4 (pp. 500-502)' 'Henke, Gullikson and Davis, At. Data and Nucl. Data Tables, 1993, 54, 2'
S 0.12424 0.12443 6.90530 5.20340 1.43790 1.58630 1.46790 22.21510 0.25360 56.17200 0.866900026798 'International Tables Volume C Table 6.1.1.4 (pp. 500-502)' 'Henke, Gullikson and Davis, At. Data and Nucl. Data Tables, 1993, 54, 2'
Fe 0.35822 0.84933 11.76950 7.35730 3.52220 2.30450 4.76110 0.30720 15.35350 76.88050 1.03690004349 'International Tables Volume C Table 6.1.1.4 (pp. 500-502)' 'Henke, Gullikson and Davis, At. Data and Nucl. Data Tables, 1993, 54, 2'
Cu 0.34125 1.28947 13.33800 7.16760 5.61580 1.67350 3.58280 0.24700 11.39660 64.81260 1.19099998474 'International Tables Volume C Table 6.1.1.4 (pp. 500-502)' 'Henke, Gullikson and Davis, At. Data and Nucl. Data Tables, 1993, 54, 2'

loop_
_geom_angle_atom_site_label_1
_geom_angle_atom_site_label_2
_geom_angle_atom_site_label_3
_geom_angle
_geom_angle_site_symmetry_1
_geom_angle_site_symmetry_3
S2 Cu1 S1 74.62(5) . .
P1 Cu1 S1 104.97(4) . .
P1 Cu1 S2 114.43(5) . .
P2 Cu1 S1 125.06(5) . .
P2 Cu1 S2 119.16(4) . .
P2 Cu1 P1 113.11(4) . .
C26 Fe1 C25 40.65(16) . .
C27 Fe1 C25 68.57(16) . .
C27 Fe1 C26 40.87(16) . .
C28 Fe1 C25 68.48(15) . .
C28 Fe1 C26 68.30(17) . .
C28 Fe1 C27 40.35(19) . .
C29 Fe1 C25 41.21(14) . .
C29 Fe1 C26 68.67(18) . .
C29 Fe1 C27 68.26(19) . .
C29 Fe1 C28 40.36(17) . .
C30 Fe1 C25 110.94(14) . .
C30 Fe1 C26 112.99(16) . .
C30 Fe1 C27 142.00(18) . .
C30 Fe1 C28 177.47(18) . .
C30 Fe1 C29 137.65(15) . .
C31 Fe1 C25 136.04(16) . .
C31 Fe1 C26 109.41(18) . .
C31 Fe1 C27 111.75(19) . .
C31 Fe1 C28 141.31(18) . .
C31 Fe1 C29 177.22(16) . .
C31 Fe1 C30 40.78(14) . .
C32 Fe1 C25 174.81(16) . .
C32 Fe1 C26 134.45(17) . .
C32 Fe1 C27 108.62(17) . .
C32 Fe1 C28 112.47(17) . .
C32 Fe1 C29 142.58(16) . .
C32 Fe1 C30 68.35(15) . .
C32 Fe1 C31 40.20(16) . .
C33 Fe1 C25 144.62(15) . .
C33 Fe1 C26 174.24(15) . .
C33 Fe1 C27 134.51(16) . .
C33 Fe1 C28 110.19(16) . .
C33 Fe1 C29 114.06(16) . .
C33 Fe1 C30 68.76(15) . .
C33 Fe1 C31 68.04(16) . .
C33 Fe1 C32 40.38(15) . .
C34 Fe1 C25 114.44(14) . .
C34 Fe1 C26 143.67(14) . .
C34 Fe1 C27 175.36(15) . .
C34 Fe1 C28 136.52(17) . .
C34 Fe1 C29 111.40(15) . .
C34 Fe1 C30 41.22(14) . .
C34 Fe1 C31 68.82(14) . .
C34 Fe1 C32 68.66(14) . .
C34 Fe1 C33 41.06(13) . .
C35 S1 Cu1 80.84(16) . .
C35 S2 Cu1 82.56(16) . .
C6 P1 Cu1 117.31(14) . .
C12 P1 Cu1 114.22(12) . .
C12 P1 C6 103.43(19) . .
C34 P1 Cu1 112.97(11) . .
C34 P1 C6 103.63(16) . .
C34 P1 C12 103.74(16) . .
C18 P2 Cu1 118.15(15) . .
C24 P2 Cu1 116.33(11) . .
C24 P2 C18 101.32(16) . .
C25 P2 Cu1 113.89(11) . .
C25 P2 C18 103.52(19) . .
C25 P2 C24 101.32(17) . .
C6 C1 C2 121.0(5) . .
C3 C2 C1 120.3(5) . .
C4 C3 C2 119.8(5) . .
C5 C4 C3 120.5(5) . .
C6 C5 C4 120.5(4) . .
C1 C6 P1 123.8(3) . .
C5 C6 P1 118.1(3) . .
C5 C6 C1 117.9(4) . .
C12 C7 C8 121.1(4) . .
C9 C8 C7 119.9(5) . .
C10 C9 C8 120.3(5) . .
C11 C10 C9 120.2(4) . .
C12 C11 C10 120.6(4) . .
C7 C12 P1 119.2(3) . .
C11 C12 P1 123.0(3) . .
C11 C12 C7 117.8(4) . .
C18 C13 C14 120.1(6) . .
C15 C14 C13 118.9(6) . .
C16 C15 C14 122.6(5) . .
C17 C16 C15 118.3(6) . .
C18 C17 C16 120.7(5) . .
C13 C18 P2 117.1(4) . .
C17 C18 P2 123.7(4) . .
C17 C18 C13 119.2(4) . .
C24 C19 C20 120.4(3) . .
C21 C20 C19 120.5(4) . .
C22 C21 C20 120.1(4) . .
C23 C22 C21 119.7(4) . .
C24 C23 C22 121.0(3) . .
C19 C24 P2 119.8(3) . .
C23 C24 P2 122.0(3) . .
C23 C24 C19 118.2(3) . .
P2 C25 Fe1 124.77(17) . .
C26 C25 Fe1 69.2(2) . .
C26 C25 P2 128.4(3) . .
C29 C25 Fe1 68.8(2) . .
C29 C25 P2 124.6(3) . .
C29 C25 C26 107.0(3) . .
C25 C26 Fe1 70.2(2) . .
C27 C26 Fe1 69.7(2) . .
C27 C26 C25 108.3(4) . .
C26 C27 Fe1 69.4(2) . .
C28 C27 Fe1 70.1(2) . .
C28 C27 C26 108.0(4) . .
C27 C28 Fe1 69.5(2) . .
C29 C28 Fe1 69.3(2) . .
C29 C28 C27 108.4(4) . .
C25 C29 Fe1 70.0(2) . .
C28 C29 Fe1 70.3(3) . .
C28 C29 C25 108.2(4) . .
C31 C30 Fe1 70.5(2) . .
C34 C30 Fe1 70.12(19) . .
C34 C30 C31 108.4(3) . .
C30 C31 Fe1 68.7(2) . .
C32 C31 Fe1 70.1(2) . .
C32 C31 C30 108.2(3) . .
C31 C32 Fe1 69.7(2) . .
C33 C32 Fe1 69.7(2) . .
C33 C32 C31 108.5(3) . .
C32 C33 Fe1 69.9(2) . .
C34 C33 Fe1 69.25(19) . .
C34 C33 C32 108.2(3) . .
P1 C34 Fe1 121.36(16) . .
C30 C34 Fe1 68.66(18) . .
C30 C34 P1 122.6(3) . .
C33 C34 Fe1 69.70(19) . .
C33 C34 P1 130.3(3) . .
C33 C34 C30 106.7(3) . .
S2 C35 S1 121.5(3) . .
O1 C35 S1 124.1(4) . .
O1 C35 S2 114.5(4) . .
C38A C37A C36A 109.1(11) . .
C38B C37B C36B 108.4(11) . .

loop_
_geom_bond_atom_site_label_1
_geom_bond_atom_site_label_2
_geom_bond_distance
_geom_bond_site_symmetry_2
Cu1 S1 2.4205(12) .
Cu1 S2 2.3765(12) .
Cu1 P1 2.2674(10) .
Cu1 P2 2.2369(10) .
Fe1 C25 2.046(4) .
Fe1 C26 2.032(4) .
Fe1 C27 2.036(4) .
Fe1 C28 2.044(4) .
Fe1 C29 2.030(4) .
Fe1 C30 2.021(3) .
Fe1 C31 2.045(4) .
Fe1 C32 2.049(4) .
Fe1 C33 2.047(3) .
Fe1 C34 2.041(3) .
S1 C35 1.675(5) .
S2 C35 1.658(5) .
P1 C6 1.827(4) .
P1 C12 1.817(4) .
P1 C34 1.798(3) .
P2 C18 1.829(4) .
P2 C24 1.830(3) .
P2 C25 1.816(4) .
O1 C35 1.355(5) .
O1 C36A 1.459(7) .
O1 C36B 1.461(9) .
C1 C2 1.395(6) .
C1 C6 1.369(6) .
C2 C3 1.335(7) .
C3 C4 1.364(7) .
C4 C5 1.385(6) .
C5 C6 1.373(6) .
C7 C8 1.381(6) .
C7 C12 1.377(5) .
C8 C9 1.362(7) .
C9 C10 1.362(7) .
C10 C11 1.378(6) .
C11 C12 1.394(5) .
C13 C14 1.394(7) .
C13 C18 1.388(7) .
C14 C15 1.366(9) .
C15 C16 1.364(9) .
C16 C17 1.397(6) .
C17 C18 1.384(6) .
C19 C20 1.383(5) .
C19 C24 1.389(5) .
C20 C21 1.370(5) .
C21 C22 1.377(5) .
C22 C23 1.379(5) .
C23 C24 1.396(5) .
C25 C26 1.417(6) .
C25 C29 1.435(5) .
C26 C27 1.421(6) .
C27 C28 1.408(7) .
C28 C29 1.406(6) .
C30 C31 1.417(5) .
C30 C34 1.430(5) .
C31 C32 1.407(6) .
C32 C33 1.414(5) .
C33 C34 1.433(5) .
C36A C37A 1.546(9) .
C37A C38A 1.530(9) .
C37A C39 1.535(9) .
C36B C37B 1.536(9) .
C37B C38B 1.532(9) .
C37B C39 1.536(8) .

loop_
_restr_distance_atom_site_label_1
_restr_distance_atom_site_label_2
_restr_distance_site_symmetry_2
_restr_distance_target
_restr_distance_target_weight_param
_restr_distance_diff
O1 C36A 1 1.4700 0.0100 0.0111
O1 C36B 1 1.4700 0.0100 0.0092
C37A C36A 1 1.5400 0.0100 -0.0055
C38A C37A 1 1.5400 0.0100 0.0102
C36B C38B 1 2.5000 0.0200 0.0115
C37B C36B 1 1.5400 0.0100 0.0040
C38B C37B 1 1.5400 0.0100 0.0076
C39 C37A 1 1.5400 0.0100 0.0047
C39 C37B 1 1.5400 0.0100 0.0041

loop_
_restr_U_iso_atom_site_label
_restr_U_iso_weight_param
C36A 0.0100
C37A 0.0100
C38A 0.0100
C36B 0.0100
C37B 0.0100
C38B 0.0100

loop_
_restr_U_rigid_atom_site_label_1
_restr_U_rigid_atom_site_label_2
_restr_U_rigid_target_weight_param
_restr_U_rigid_U_parallel
_restr_U_rigid_diff
S2 C35 0.0100 0.0765 -0.0066

loop_
_restr_U_similar_atom_site_label_1
_restr_U_similar_atom_site_label_2
_restr_U_similar_weight_param
S1 C35 0.0100
S2 C35 0.0100
O1 C35 0.0100
O1 C36A 0.0200
O1 C36B 0.0200
C1 C2 0.0050
C1 C6 0.0050
C2 C3 0.0050
C3 C4 0.0050
C4 C5 0.0050
C5 C6 0.0050
C7 C8 0.0050
C7 C12 0.0050
C8 C9 0.0050
C9 C10 0.0050
C10 C11 0.0050
C11 C12 0.0050
C13 C14 0.0050
C13 C18 0.0050
C14 C15 0.0050
C15 C16 0.0050
C16 C17 0.0050
C17 C18 0.0050
C19 C20 0.0050
C19 C24 0.0050
C20 C21 0.0050
C21 C22 0.0050
C22 C23 0.0050
C23 C24 0.0050
C25 C26 0.0050
C25 C29 0.0050
C26 C27 0.0050
C27 C28 0.0050
C28 C29 0.0050
C30 C31 0.0050
C30 C34 0.0050
C31 C32 0.0050
C32 C33 0.0050
C33 C34 0.0050
C36A C37A 0.0200
C36A C37A 0.0050
C37A C38A 0.0200
C37A C38A 0.0050
C37A C39 0.0200
C37A C39 0.0050
C36B C37B 0.0200
C36B C37B 0.0050
C37B C38B 0.0200
C37B C38B 0.0050
C37B C39 0.0200
C37B C39 0.0050
